data_2212668
loop_
_publ_author_name
'Zhu, Ying-Gui'
'Gao, Feng'

_publ_section_title
<i>catena</i>-Poly[[diiodidomercury(II)]-\m-<i>N</i>,<i>N</i>'-<i>p</i>-phenylenebis(pyridine-3-carboxamide)-\k^2^<i>N</i>:<i>N</i>']
_journal_coeditor_code PV2003
_journal_issue 3
_journal_name_full 'Acta Crystallographica Section E'
_journal_page_first m778
_journal_page_last m779
_journal_paper_doi 10.1107/S160053680700709X
_journal_volume 63
_journal_year 2007
_chemical_formula_iupac '[Hg I2 (C18 H14 N4 O2)]'
_chemical_formula_moiety 'C18 H14 Hg I2 N4 O2'
_chemical_formula_sum 'C18 H14 Hg I2 N4 O2'
_chemical_formula_weight 772.72
_chemical_name_systematic
;
catena-Poly[[diiodidomercury(II)]-\m-N,N'-p-phenylene-bis(pyridine-3-
carboxamide)-k^2^N:N']
;
_space_group_IT_number 15
_symmetry_cell_setting monoclinic
_symmetry_space_group_name_Hall '-C 2yc'
_symmetry_space_group_name_H-M 'C 1 2/c 1'
_atom_sites_solution_hydrogens geom
_atom_sites_solution_primary direct
_atom_sites_solution_secondary difmap
_cell_angle_alpha 90.00
_cell_angle_beta 95.558(4)
_cell_angle_gamma 90.00
_cell_formula_units_Z 4
_cell_length_a 16.035(4)
_cell_length_b 5.0473(14)
_cell_length_c 25.060(7)
_cell_measurement_reflns_used 979
_cell_measurement_temperature 293(2)
_cell_measurement_theta_max 27.60
_cell_measurement_theta_min 2.55
_cell_volume 2018.7(9)
_computing_cell_refinement SMART
_computing_data_collection 'SMART (Bruker, 2000)'
_computing_data_reduction 'SAINT (Bruker, 2000)'
_computing_molecular_graphics 'SHELXTL (Bruker, 2000)'
_computing_publication_material SHELXTL
_computing_structure_refinement 'SHELXL97 (Sheldrick, 1997)'
_computing_structure_solution 'SHELXS97 (Sheldrick, 1997)'
_diffrn_ambient_temperature 293(2)
_diffrn_measured_fraction_theta_full 0.983
_diffrn_measured_fraction_theta_max 0.983
_diffrn_measurement_device_type 'Bruker SMART APEX CCD area-detector'
_diffrn_measurement_method '\f and \w'
_diffrn_radiation_monochromator graphite
_diffrn_radiation_source 'fine-focus sealed tube'
_diffrn_radiation_type MoK\a
_diffrn_radiation_wavelength 0.71073
_diffrn_reflns_av_R_equivalents 0.0429
_diffrn_reflns_av_sigmaI/netI 0.0746
_diffrn_reflns_limit_h_max 19
_diffrn_reflns_limit_h_min -19
_diffrn_reflns_limit_k_max 6
_diffrn_reflns_limit_k_min -2
_diffrn_reflns_limit_l_max 30
_diffrn_reflns_limit_l_min -30
_diffrn_reflns_number 4801
_diffrn_reflns_theta_full 25.99
_diffrn_reflns_theta_max 25.99
_diffrn_reflns_theta_min 2.55
_diffrn_standards_number 0
_exptl_absorpt_coefficient_mu 10.704
_exptl_absorpt_correction_T_max 0.342
_exptl_absorpt_correction_T_min 0.092
_exptl_absorpt_correction_type multi-scan
_exptl_absorpt_process_details '(SADABS; Bruker, 2000)'
_exptl_crystal_colour colourless
_exptl_crystal_density_diffrn 2.542
_exptl_crystal_density_method 'not measured'
_exptl_crystal_description block
_exptl_crystal_F_000 1408
_exptl_crystal_size_max 0.26
_exptl_crystal_size_mid 0.20
_exptl_crystal_size_min 0.10
_refine_diff_density_max 1.200
_refine_diff_density_min -1.198
_refine_ls_extinction_method none
_refine_ls_goodness_of_fit_ref 1.019
_refine_ls_hydrogen_treatment constr
_refine_ls_matrix_type full
_refine_ls_number_parameters 123
_refine_ls_number_reflns 1964
_refine_ls_number_restraints 0
_refine_ls_restrained_S_all 1.019
_refine_ls_R_factor_all 0.0372
_refine_ls_R_factor_gt 0.0344
_refine_ls_shift/su_max 0.000
_refine_ls_shift/su_mean 0.000
_refine_ls_structure_factor_coef Fsqd
_refine_ls_weighting_details 'calc w=1/[\s^2^(Fo^2^)'
_refine_ls_weighting_scheme calc
_refine_ls_wR_factor_gt 0.0814
_refine_ls_wR_factor_ref 0.0829
_reflns_number_gt 1806
_reflns_number_total 1964
_reflns_threshold_expression I>2\s(I)
_cod_data_source_file pv2003.cif
_cod_data_source_block I
_cod_original_sg_symbol_H-M 'C 2/c'
_cod_database_code 2212668
_cod_database_fobs_code 2212668

loop_
_symmetry_equiv_pos_as_xyz
'x, y, z'
'-x, y, -z+1/2'
'x+1/2, y+1/2, z'
'-x+1/2, y+1/2, -z+1/2'
'-x, -y, -z'
'x, -y, z-1/2'
'-x+1/2, -y+1/2, -z'
'x+1/2, -y+1/2, z-1/2'

loop_
_atom_site_type_symbol
_atom_site_label
_atom_site_fract_x
_atom_site_fract_y
_atom_site_fract_z
_atom_site_U_iso_or_equiv
_atom_site_adp_type
_atom_site_calc_flag
_atom_site_refinement_flags
_atom_site_occupancy
C C1 0.6234(4) 0.1798(12) 0.8275(3) 0.0440(13) Uani d . 1
H H1 0.6619 0.1327 0.8037 0.053 Uiso calc R 1
C C2 0.6440(4) 0.3816(11) 0.8649(3) 0.0466(14) Uani d . 1
H H2 0.6961 0.4639 0.8666 0.056 Uiso calc R 1
C C3 0.5855(4) 0.4568(10) 0.8993(2) 0.0423(13) Uani d . 1
H H3 0.5967 0.5970 0.9230 0.051 Uiso calc R 1
C C4 0.5097(4) 0.3197(9) 0.8980(2) 0.0341(11) Uani d . 1
C C5 0.4952(3) 0.1224(9) 0.8593(2) 0.0378(12) Uani d . 1
H H5 0.4441 0.0339 0.8572 0.045 Uiso calc R 1
C C6 0.4448(4) 0.4000(9) 0.9326(2) 0.0373(12) Uani d . 1
C C10 0.3055(4) 0.0462(9) 1.0124(2) 0.0401(12) Uani d . 1
H H10 0.3430 -0.0919 1.0205 0.048 Uiso calc R 1
C C11 0.3222(4) 0.2308(7) 0.9732(3) 0.0346(12) Uani d . 1
C C12 0.2659(4) 0.4353(9) 0.9606(2) 0.0421(13) Uani d . 1
H H12 0.2759 0.5584 0.9344 0.051 Uiso calc R 1
Hg Hg1 0.5000 -0.25695(5) 0.7500 0.03837(13) Uani d S 1
I I1 0.35420(2) -0.37587(8) 0.784428(16) 0.04962(15) Uani d . 1
N N1 0.5500(3) 0.0533(8) 0.82530(19) 0.0393(10) Uani d . 1
N N2 0.3947(3) 0.1996(8) 0.94642(19) 0.0384(11) Uani d . 1
H H2A 0.4083 0.0411 0.9382 0.046 Uiso calc R 1
O O1 0.4366(3) 0.6320(6) 0.94650(16) 0.0480(10) Uani d . 1

loop_
_atom_site_aniso_label
_atom_site_aniso_U_11
_atom_site_aniso_U_22
_atom_site_aniso_U_33
_atom_site_aniso_U_12
_atom_site_aniso_U_13
_atom_site_aniso_U_23
C1 0.033(3) 0.050(2) 0.049(4) 0.000(2) 0.004(3) 0.006(3)
C2 0.035(3) 0.054(3) 0.049(4) -0.010(3) -0.002(3) 0.003(3)
C3 0.044(3) 0.040(2) 0.042(3) -0.008(2) -0.003(3) 0.001(2)
C4 0.037(3) 0.0292(19) 0.035(3) 0.000(2) -0.003(2) 0.000(2)
C5 0.035(3) 0.036(2) 0.043(3) -0.001(2) 0.007(2) -0.005(2)
C6 0.042(3) 0.031(2) 0.040(3) 0.004(2) 0.005(2) 0.000(2)
C10 0.043(3) 0.032(2) 0.044(3) 0.007(2) 0.000(2) 0.004(2)
C11 0.041(4) 0.028(2) 0.036(3) -0.002(2) 0.005(2) -0.0073(19)
C12 0.052(4) 0.033(2) 0.041(3) 0.003(2) 0.008(3) 0.007(2)
Hg1 0.0314(2) 0.04545(19) 0.0391(2) 0.000 0.00722(14) 0.000
I1 0.0330(2) 0.0635(3) 0.0533(3) -0.00897(17) 0.00918(18) -0.00167(18)
N1 0.034(2) 0.041(2) 0.044(3) -0.0026(18) 0.008(2) -0.0060(19)
N2 0.044(3) 0.0284(17) 0.044(3) 0.0016(19) 0.011(2) -0.0067(18)
O1 0.062(3) 0.0254(16) 0.057(3) 0.0003(16) 0.011(2) -0.0081(16)

loop_
_atom_type_symbol
_atom_type_description
_atom_type_scat_dispersion_real
_atom_type_scat_dispersion_imag
_atom_type_scat_source
C C 0.0033 0.0016 'International Tables Vol C Tables 4.2.6.8 and 6.1.1.4'
H H 0.0000 0.0000 'International Tables Vol C Tables 4.2.6.8 and 6.1.1.4'
N N 0.0061 0.0033 'International Tables Vol C Tables 4.2.6.8 and 6.1.1.4'
O O 0.0106 0.0060 'International Tables Vol C Tables 4.2.6.8 and 6.1.1.4'
I I -0.4742 1.8119 'International Tables Vol C Tables 4.2.6.8 and 6.1.1.4'
Hg Hg -2.3894 9.2266 'International Tables Vol C Tables 4.2.6.8 and 6.1.1.4'

loop_
_geom_angle_atom_site_label_1
_geom_angle_atom_site_label_2
_geom_angle_atom_site_label_3
_geom_angle_site_symmetry_1
_geom_angle_site_symmetry_3
_geom_angle
_geom_angle_publ_flag
N1 C1 C2 . . 121.7(6) ?
N1 C1 H1 . . 119.1 ?
C2 C1 H1 . . 119.1 ?
C3 C2 C1 . . 119.0(5) ?
C3 C2 H2 . . 120.5 ?
C1 C2 H2 . . 120.5 ?
C2 C3 C4 . . 119.3(5) ?
C2 C3 H3 . . 120.3 ?
C4 C3 H3 . . 120.3 ?
C5 C4 C3 . . 117.2(5) ?
C5 C4 C6 . . 121.7(5) ?
C3 C4 C6 . . 120.8(5) ?
N1 C5 C4 . . 123.8(5) ?
N1 C5 H5 . . 118.1 ?
C4 C5 H5 . . 118.1 ?
O1 C6 N2 . . 123.6(5) ?
O1 C6 C4 . . 121.9(5) ?
N2 C6 C4 . . 114.5(4) ?
C12 C10 C11 7_557 . 121.4(5) ?
C12 C10 H10 7_557 . 119.3 ?
C11 C10 H10 . . 119.3 ?
C12 C11 C10 . . 119.4(5) ?
C12 C11 N2 . . 121.6(5) ?
C10 C11 N2 . . 119.0(5) ?
C11 C12 C10 . 7_557 119.2(5) ?
C11 C12 H12 . . 120.4 ?
C10 C12 H12 7_557 . 120.4 ?
N1 Hg1 N1 . 2_656 103.3(2) yes
N1 Hg1 I1 . 2_656 99.10(10) yes
N1 Hg1 I1 2_656 2_656 97.14(10) yes
N1 Hg1 I1 . . 97.14(10) ?
N1 Hg1 I1 2_656 . 99.10(10) yes
I1 Hg1 I1 2_656 . 153.70(2) yes
C5 N1 C1 . . 118.9(5) ?
C5 N1 Hg1 . . 117.4(3) ?
C1 N1 Hg1 . . 122.9(4) ?
C6 N2 C11 . . 125.2(4) ?
C6 N2 H2A . . 117.4 ?
C11 N2 H2A . . 117.4 ?

loop_
_geom_bond_atom_site_label_1
_geom_bond_atom_site_label_2
_geom_bond_site_symmetry_2
_geom_bond_distance
_geom_bond_publ_flag
C1 N1 . 1.335(7) ?
C1 C2 . 1.401(9) ?
C1 H1 . 0.9300 ?
C2 C3 . 1.387(9) ?
C2 H2 . 0.9300 ?
C3 C4 . 1.397(8) ?
C3 H3 . 0.9300 ?
C4 C5 . 1.393(8) ?
C4 C6 . 1.474(8) ?
C5 N1 . 1.330(7) ?
C5 H5 . 0.9300 ?
C6 O1 . 1.232(6) ?
C6 N2 . 1.358(7) ?
C10 C12 7_557 1.389(8) ?
C10 C11 . 1.398(7) ?
C10 H10 . 0.9300 ?
C11 C12 . 1.387(7) ?
C11 N2 . 1.406(8) ?
C12 C10 7_557 1.389(8) ?
C12 H12 . 0.9300 ?
Hg1 N1 . 2.523(4) yes
Hg1 N1 2_656 2.523(4) ?
Hg1 I1 2_656 2.6385(7) ?
Hg1 I1 . 2.6385(7) yes
N2 H2A . 0.8600 ?

loop_
_geom_hbond_atom_site_label_D
_geom_hbond_atom_site_label_H
_geom_hbond_atom_site_label_A
_geom_hbond_site_symmetry_A
_geom_hbond_distance_DH
_geom_hbond_distance_HA
_geom_hbond_distance_DA
_geom_hbond_angle_DHA
N2 H2A O1 1_545 0.86 2.12 2.943(5) 159.9
